data_7105455
loop_
_publ_author_name
'Gaillard, Sylvain'
'Slawin, Alexandra M. Z.'
'Nolan, Steven P.'

_publ_section_title
;
 A N-heterocyclic carbene gold hydroxide complex: a golden synthon
;
_journal_issue 16
_journal_name_full 'Chemical Communications'
_journal_page_first 2742
_journal_paper_doi 10.1039/c0cc00018c
_journal_volume 46
_journal_year 2010
_chemical_formula_moiety 'C28 H36 Au N3,2(C H Cl3)'
_chemical_formula_sum 'C30 H38 Au Cl6 N3'
_chemical_formula_weight 850.30
_chemical_name_systematic
;
?
;
_space_group_IT_number 2
_symmetry_cell_setting triclinic
_symmetry_space_group_name_Hall '-P 1'
_symmetry_space_group_name_H-M 'P -1'
_atom_sites_solution_hydrogens geom
_atom_sites_solution_primary direct
_atom_sites_solution_secondary difmap
_audit_creation_method SHELXL-97
_cell_angle_alpha 68.80(5)
_cell_angle_beta 88.93(7)
_cell_angle_gamma 77.34(6)
_cell_formula_units_Z 2
_cell_length_a 10.415(8)
_cell_length_b 12.852(5)
_cell_length_c 15.096(8)
_cell_measurement_reflns_used 4336
_cell_measurement_temperature 93(2)
_cell_measurement_theta_max 28.6584
_cell_measurement_theta_min 2.3420
_cell_volume 1834(2)
_computing_cell_refinement 'CrystalClear (Rigaku Corp., 2004)'
_computing_data_collection 'CrystalClear (Rigaku Corp., 2004)'
_computing_data_reduction 'CrystalClear (Rigaku Corp., 2004)'
_computing_molecular_graphics 'Bruker SHELXTL'
_computing_publication_material 'Bruker SHELXTL'
_computing_structure_refinement 'SHELXL-97 (Sheldrick, 1997)'
_computing_structure_solution 'SHELXS-97 (Sheldrick, 1990)'
_diffrn_ambient_temperature 93(2)
_diffrn_measured_fraction_theta_full 0.971
_diffrn_measured_fraction_theta_max 0.961
_diffrn_measurement_device_type CCD
_diffrn_measurement_method '\w and \f scans'
_diffrn_radiation_monochromator confocal
_diffrn_radiation_source 'rotating anode'
_diffrn_radiation_type MoK\a
_diffrn_radiation_wavelength 0.71073
_diffrn_reflns_av_R_equivalents 0.1630
_diffrn_reflns_av_sigmaI/netI 0.2763
_diffrn_reflns_limit_h_max 10
_diffrn_reflns_limit_h_min -12
_diffrn_reflns_limit_k_max 15
_diffrn_reflns_limit_k_min -14
_diffrn_reflns_limit_l_max 18
_diffrn_reflns_limit_l_min -15
_diffrn_reflns_number 11540
_diffrn_reflns_theta_full 25.00
_diffrn_reflns_theta_max 25.29
_diffrn_reflns_theta_min 2.34
_exptl_absorpt_coefficient_mu 4.471
_exptl_absorpt_correction_T_max 1.0000
_exptl_absorpt_correction_T_min 0.5369
_exptl_absorpt_correction_type multi-scan
_exptl_absorpt_process_details 'Jacobson, R. (1998) Private communication'
_exptl_crystal_colour Colorless
_exptl_crystal_density_diffrn 1.540
_exptl_crystal_density_method 'not measured'
_exptl_crystal_description Prism
_exptl_crystal_F_000 840
_exptl_crystal_size_max 0.1500
_exptl_crystal_size_mid 0.1200
_exptl_crystal_size_min 0.0300
_refine_diff_density_max 3.686
_refine_diff_density_min -4.849
_refine_diff_density_rms 0.294
_refine_ls_extinction_coef 0.0012(5)
_refine_ls_extinction_expression Fc^*^=kFc[1+0.001xFc^2^\l^3^/sin(2\q)]^-1/4^
_refine_ls_extinction_method SHELXL
_refine_ls_goodness_of_fit_ref 1.000
_refine_ls_hydrogen_treatment constr
_refine_ls_matrix_type full
_refine_ls_number_parameters 363
_refine_ls_number_reflns 6431
_refine_ls_number_restraints 24
_refine_ls_restrained_S_all 0.999
_refine_ls_R_factor_all 0.2083
_refine_ls_R_factor_gt 0.1346
_refine_ls_shift/su_max 0.060
_refine_ls_shift/su_mean 0.002
_refine_ls_structure_factor_coef Fsqd
_refine_ls_weighting_details 'calc w=1/[\s^2^(Fo^2^)+(0.1548P)^2^+0.0000P] where P=(Fo^2^+2Fc^2^)/3'
_refine_ls_weighting_scheme calc
_refine_ls_wR_factor_gt 0.2898
_refine_ls_wR_factor_ref 0.3484
_reflns_number_gt 3190
_reflns_number_total 6431
_reflns_threshold_expression >2sigma(I)
_cod_data_source_file c0cc00018c.txt
_cod_data_source_block snsg21
_cod_depositor_comments
;
The following automatic conversions were performed:
'_symmetry_cell_setting' value 'Triclinic' changed to 'triclinic'
according to '/home/saulius/struct/CIF-dictionaries/cif_core.dic'
dictionary named 'cif_core.dic' version 2.4.1 from 2010-06-29.

Automatic conversion script
Id: cif_fix_enum 1527 2010-12-29 10:47:43Z saulius 
;
_cod_original_cell_volume 1834.0(18)
_cod_original_sg_symbol_H-M P-1
_cod_database_code 7105455

loop_
_symmetry_equiv_pos_as_xyz
'x, y, z'
'-x, -y, -z'

loop_
_atom_site_label
_atom_site_type_symbol
_atom_site_fract_x
_atom_site_fract_y
_atom_site_fract_z
_atom_site_U_iso_or_equiv
_atom_site_adp_type
_atom_site_occupancy
_atom_site_symmetry_multiplicity
_atom_site_calc_flag
_atom_site_refinement_flags
_atom_site_disorder_assembly
_atom_site_disorder_group
Au1 Au 0.56930(5) 0.49879(5) 0.25084(3) 0.04449(19) Uani 1 1 d . . .
C1 C 0.7616(15) 0.4908(13) 0.2566(9) 0.0493(8) Uani 1 1 d U . .
N2 N 0.8639(9) 0.4166(9) 0.3035(6) 0.032(3) Uani 1 1 d . . .
C3 C 0.9850(13) 0.4483(13) 0.2866(8) 0.045(5) Uani 1 1 d . . .
H3A H 1.0683 0.4044 0.3180 0.055 Uiso 1 1 calc R . .
C4 C 0.9601(12) 0.5556(11) 0.2155(7) 0.031(4) Uani 1 1 d . . .
H4A H 1.0216 0.6000 0.1856 0.037 Uiso 1 1 calc R . .
N5 N 0.8220(10) 0.5841(8) 0.1976(6) 0.032(3) Uani 1 1 d . . .
C6 C 0.8539(12) 0.3086(13) 0.3748(8) 0.044(4) Uani 1 1 d . . .
C7 C 0.8656(13) 0.2151(11) 0.3457(9) 0.038(4) Uani 1 1 d . . .
C8 C 0.8496(13) 0.1054(13) 0.4199(9) 0.051(5) Uani 1 1 d . . .
H8A H 0.8500 0.0413 0.4024 0.061 Uiso 1 1 calc R . .
C9 C 0.8351(13) 0.0958(12) 0.5072(9) 0.054(4) Uani 1 1 d . . .
H9A H 0.8301 0.0233 0.5529 0.065 Uiso 1 1 calc R . .
C10 C 0.8263(14) 0.1894(14) 0.5381(9) 0.057(5) Uani 1 1 d . . .
H10A H 0.8142 0.1797 0.6029 0.069 Uiso 1 1 calc R . .
C11 C 0.8362(14) 0.2997(12) 0.4687(8) 0.0432(8) Uani 1 1 d U . .
C12 C 0.8805(14) 0.2268(11) 0.2424(8) 0.045(4) Uani 1 1 d . . .
H12A H 0.9020 0.3025 0.2063 0.054 Uiso 1 1 calc R . .
C13 C 0.9938(16) 0.1290(15) 0.2328(10) 0.062(6) Uani 1 1 d . . .
H13A H 1.0770 0.1307 0.2609 0.093 Uiso 1 1 calc R . .
H13B H 1.0027 0.1408 0.1653 0.093 Uiso 1 1 calc R . .
H13C H 0.9724 0.0545 0.2662 0.093 Uiso 1 1 calc R . .
C14 C 0.7475(15) 0.2215(13) 0.1950(9) 0.056(5) Uani 1 1 d . . .
H14A H 0.6752 0.2825 0.1991 0.085 Uiso 1 1 calc R . .
H14B H 0.7267 0.1469 0.2288 0.085 Uiso 1 1 calc R . .
H14C H 0.7591 0.2317 0.1280 0.085 Uiso 1 1 calc R . .
C15 C 0.8149(14) 0.3996(12) 0.4970(9) 0.045(4) Uani 1 1 d . . .
H15A H 0.8315 0.4641 0.4400 0.054 Uiso 1 1 calc R . .
C16 C 0.9215(14) 0.3796(14) 0.5751(9) 0.057(5) Uani 1 1 d . . .
H16A H 0.9071 0.4467 0.5936 0.086 Uiso 1 1 calc R . .
H16B H 1.0090 0.3678 0.5504 0.086 Uiso 1 1 calc R . .
H16C H 0.9159 0.3117 0.6306 0.086 Uiso 1 1 calc R . .
C17 C 0.6761(15) 0.4407(15) 0.5234(9) 0.058(5) Uani 1 1 d . . .
H17A H 0.6122 0.4532 0.4717 0.087 Uiso 1 1 calc R . .
H17B H 0.6702 0.5127 0.5335 0.087 Uiso 1 1 calc R . .
H17C H 0.6568 0.3827 0.5820 0.087 Uiso 1 1 calc R . .
C18 C 0.7550(12) 0.6953(14) 0.1278(9) 0.058(5) Uani 1 1 d . . .
C19 C 0.7247(14) 0.7910(12) 0.1506(9) 0.051(5) Uani 1 1 d . . .
C20 C 0.6656(12) 0.8963(15) 0.0781(10) 0.058(5) Uani 1 1 d . . .
H20A H 0.6408 0.9624 0.0944 0.069 Uiso 1 1 calc R . .
C21 C 0.6426(14) 0.9079(13) -0.0123(8) 0.048(5) Uani 1 1 d . . .
H21A H 0.6009 0.9804 -0.0581 0.058 Uiso 1 1 calc R . .
C22 C 0.6824(14) 0.8071(14) -0.0405(9) 0.053(5) Uani 1 1 d . . .
H22A H 0.6772 0.8149 -0.1055 0.063 Uiso 1 1 calc R . .
C23 C 0.7282(14) 0.6993(12) 0.0319(8) 0.040(4) Uani 1 1 d . . .
C24 C 0.7406(14) 0.7795(13) 0.2539(9) 0.047(4) Uani 1 1 d . . .
H24A H 0.7993 0.7027 0.2895 0.057 Uiso 1 1 calc R . .
C25 C 0.8043(18) 0.8702(16) 0.2659(11) 0.086(6) Uani 1 1 d . . .
H25A H 0.8893 0.8674 0.2369 0.128 Uiso 1 1 calc R . .
H25B H 0.8182 0.8552 0.3338 0.128 Uiso 1 1 calc R . .
H25C H 0.7463 0.9462 0.2347 0.128 Uiso 1 1 calc R . .
C26 C 0.6045(19) 0.7854(19) 0.3030(12) 0.098(7) Uani 1 1 d . . .
H26A H 0.6200 0.7761 0.3696 0.147 Uiso 1 1 calc R . .
H26B H 0.5649 0.7239 0.3006 0.147 Uiso 1 1 calc R . .
H26C H 0.5446 0.8597 0.2693 0.147 Uiso 1 1 calc R . .
C27 C 0.7663(17) 0.5960(14) 0.0046(10) 0.067(6) Uani 1 1 d . . .
H27A H 0.8120 0.5314 0.0627 0.080 Uiso 1 1 calc R . .
C28 C 0.8603(15) 0.6050(15) -0.0727(8) 0.061(5) Uani 1 1 d . . .
H28A H 0.9383 0.6267 -0.0558 0.092 Uiso 1 1 calc R . .
H28B H 0.8170 0.6634 -0.1326 0.092 Uiso 1 1 calc R . .
H28C H 0.8871 0.5309 -0.0803 0.092 Uiso 1 1 calc R . .
C29 C 0.6432(16) 0.5615(16) -0.0207(11) 0.068(5) Uani 1 1 d . . .
H29A H 0.5825 0.5557 0.0303 0.102 Uiso 1 1 calc R . .
H29B H 0.6698 0.4873 -0.0282 0.102 Uiso 1 1 calc R . .
H29C H 0.5991 0.6197 -0.0805 0.102 Uiso 1 1 calc R . .
C30 C 0.3754(16) 0.5112(13) 0.2399(9) 0.0505(8) Uani 1 1 d U . .
N30 N 0.2729(8) 0.4974(7) 0.2491(5) 0.0126(7) Uani 1 1 d U . .
C31 C 0.2251(16) 0.7813(15) 0.1255(9) 0.057(5) Uani 1 1 d . . .
H31A H 0.2319 0.7019 0.1729 0.068 Uiso 1 1 calc R . .
Cl1 Cl 0.3636(4) 0.7821(4) 0.0641(3) 0.0603(13) Uani 1 1 d . . .
Cl2 Cl 0.2005(5) 0.8757(4) 0.1870(3) 0.0798(16) Uani 1 1 d . . .
Cl3 Cl 0.0778(5) 0.8197(5) 0.0462(3) 0.0861(19) Uani 1 1 d . . .
C32 C 0.3697(14) 0.2106(14) 0.3710(9) 0.054(5) Uani 1 1 d . . .
H32A H 0.3471 0.2875 0.3184 0.065 Uiso 1 1 calc R . .
Cl4 Cl 0.5102(4) 0.1991(5) 0.4370(3) 0.0861(18) Uani 1 1 d . . .
Cl5 Cl 0.3922(6) 0.1029(5) 0.3229(3) 0.0877(18) Uani 1 1 d . . .
Cl6 Cl 0.2329(5) 0.1935(5) 0.4493(3) 0.0816(17) Uani 1 1 d . . .

loop_
_atom_site_aniso_label
_atom_site_aniso_U_11
_atom_site_aniso_U_22
_atom_site_aniso_U_33
_atom_site_aniso_U_23
_atom_site_aniso_U_13
_atom_site_aniso_U_12
Au1 0.0329(3) 0.0540(4) 0.0461(3) -0.0139(2) 0.0026(3) -0.0165(3)
C1 0.0490(9) 0.0494(10) 0.0493(10) -0.0180(6) 0.0032(7) -0.0112(7)
N2 0.020(5) 0.048(6) 0.027(4) -0.013(4) -0.003(4) -0.007(5)
C3 0.020(7) 0.062(10) 0.033(6) -0.004(6) -0.002(6) 0.011(7)
C4 0.021(7) 0.032(7) 0.038(5) -0.018(5) 0.002(5) 0.007(6)
N5 0.031(6) 0.026(5) 0.040(4) -0.017(4) -0.020(4) 0.003(5)
C6 0.024(7) 0.075(10) 0.027(5) -0.008(6) 0.005(5) -0.015(7)
C7 0.039(7) 0.019(7) 0.049(7) -0.001(6) 0.009(6) -0.013(6)
C8 0.038(8) 0.036(8) 0.056(7) 0.009(7) 0.001(7) -0.010(7)
C9 0.051(7) 0.048(8) 0.050(7) 0.013(6) -0.019(6) -0.040(6)
C10 0.052(8) 0.098(11) 0.041(6) -0.032(7) 0.016(6) -0.047(8)
C11 0.0429(9) 0.0433(10) 0.0431(10) -0.0156(6) 0.0028(7) -0.0098(7)
C12 0.050(9) 0.033(8) 0.039(6) -0.017(6) -0.011(6) 0.023(7)
C13 0.058(10) 0.069(11) 0.048(7) -0.013(7) 0.011(7) -0.006(9)
C14 0.056(10) 0.056(9) 0.056(7) -0.037(6) -0.006(7) 0.020(8)
C15 0.048(9) 0.045(8) 0.048(6) -0.022(6) 0.013(6) -0.017(7)
C16 0.039(8) 0.062(10) 0.060(8) -0.005(7) -0.004(7) -0.019(7)
C17 0.053(9) 0.090(11) 0.043(6) -0.037(7) 0.012(7) -0.019(9)
C18 0.020(7) 0.075(11) 0.050(7) 0.015(7) -0.022(6) -0.017(7)
C19 0.054(8) 0.035(8) 0.041(7) 0.022(6) -0.005(6) -0.028(6)
C20 0.018(7) 0.076(11) 0.080(9) -0.024(8) 0.000(7) -0.022(7)
C21 0.055(9) 0.053(9) 0.028(6) 0.001(6) 0.013(6) -0.021(7)
C22 0.045(9) 0.065(10) 0.050(7) -0.022(7) 0.003(7) -0.017(8)
C23 0.044(8) 0.036(8) 0.028(5) -0.004(5) -0.001(6) 0.004(7)
C24 0.033(8) 0.057(9) 0.060(7) -0.028(6) 0.014(6) -0.016(7)
C25 0.103(12) 0.109(11) 0.081(8) -0.061(8) -0.025(9) -0.050(10)
C26 0.110(14) 0.125(15) 0.097(10) -0.065(10) 0.075(10) -0.068(12)
C27 0.089(11) 0.059(11) 0.048(7) -0.010(7) 0.048(8) -0.028(9)
C28 0.042(9) 0.110(12) 0.044(6) -0.049(7) 0.005(6) -0.008(9)
C29 0.067(10) 0.080(11) 0.068(9) -0.024(8) 0.014(8) -0.045(8)
C30 0.0507(9) 0.0505(10) 0.0506(10) -0.0187(6) 0.0032(7) -0.0116(7)
N30 0.0127(9) 0.0126(9) 0.0126(9) -0.0051(6) 0.0007(7) -0.0022(7)
C31 0.067(10) 0.071(11) 0.033(6) -0.016(6) 0.016(7) -0.025(8)
Cl1 0.046(2) 0.070(3) 0.065(2) -0.0220(19) 0.0076(18) -0.0184(19)
Cl2 0.097(3) 0.084(3) 0.069(2) -0.034(2) 0.036(2) -0.032(3)
Cl3 0.057(3) 0.109(4) 0.082(3) -0.019(3) 0.007(2) -0.023(3)
C32 0.045(8) 0.075(11) 0.045(7) -0.017(7) -0.001(7) -0.027(8)
Cl4 0.047(2) 0.123(4) 0.076(3) -0.016(3) -0.008(2) -0.028(3)
Cl5 0.102(4) 0.086(3) 0.075(2) -0.028(2) 0.023(3) -0.027(3)
Cl6 0.064(3) 0.082(3) 0.092(3) -0.021(2) 0.008(2) -0.022(2)

loop_
_atom_type_symbol
_atom_type_description
_atom_type_scat_dispersion_real
_atom_type_scat_dispersion_imag
_atom_type_scat_source
C C 0.0033 0.0016 'International Tables Vol C Tables 4.2.6.8 and 6.1.1.4'
H H 0.0000 0.0000 'International Tables Vol C Tables 4.2.6.8 and 6.1.1.4'
N N 0.0061 0.0033 'International Tables Vol C Tables 4.2.6.8 and 6.1.1.4'
Cl Cl 0.1484 0.1585 'International Tables Vol C Tables 4.2.6.8 and 6.1.1.4'
Au Au -2.0133 8.8022 'International Tables Vol C Tables 4.2.6.8 and 6.1.1.4'

loop_
_geom_angle_atom_site_label_1
_geom_angle_atom_site_label_2
_geom_angle_atom_site_label_3
_geom_angle
_geom_angle_site_symmetry_1
_geom_angle_site_symmetry_3
_geom_angle_publ_flag
C1 Au1 C30 177.8(5) . . ?
N2 C1 N5 100.8(12) . . ?
N2 C1 Au1 135.8(11) . . ?
N5 C1 Au1 123.5(9) . . ?
C1 N2 C3 116.8(11) . . ?
C1 N2 C6 121.6(11) . . ?
C3 N2 C6 121.5(9) . . ?
C4 C3 N2 106.8(10) . . ?
C4 C3 H3A 126.6 . . ?
N2 C3 H3A 126.6 . . ?
C3 C4 N5 103.9(11) . . ?
C3 C4 H4A 128.1 . . ?
N5 C4 H4A 128.1 . . ?
C4 N5 C18 120.9(10) . . ?
C4 N5 C1 111.7(9) . . ?
C18 N5 C1 127.4(10) . . ?
C11 C6 C7 122.7(12) . . ?
C11 C6 N2 119.9(14) . . ?
C7 C6 N2 117.4(11) . . ?
C6 C7 C8 116.4(12) . . ?
C6 C7 C12 122.2(11) . . ?
C8 C7 C12 121.2(13) . . ?
C9 C8 C7 121.2(16) . . ?
C9 C8 H8A 119.4 . . ?
C7 C8 H8A 119.4 . . ?
C8 C9 C10 122.8(13) . . ?
C8 C9 H9A 118.6 . . ?
C10 C9 H9A 118.6 . . ?
C9 C10 C11 118.7(12) . . ?
C9 C10 H10A 120.7 . . ?
C11 C10 H10A 120.7 . . ?
C6 C11 C10 118.0(15) . . ?
C6 C11 C15 122.1(12) . . ?
C10 C11 C15 119.5(12) . . ?
C7 C12 C13 111.7(9) . . ?
C7 C12 C14 111.3(11) . . ?
C13 C12 C14 107.7(13) . . ?
C7 C12 H12A 108.7 . . ?
C13 C12 H12A 108.7 . . ?
C14 C12 H12A 108.7 . . ?
C12 C13 H13A 109.5 . . ?
C12 C13 H13B 109.5 . . ?
H13A C13 H13B 109.5 . . ?
C12 C13 H13C 109.5 . . ?
H13A C13 H13C 109.5 . . ?
H13B C13 H13C 109.5 . . ?
C12 C14 H14A 109.5 . . ?
C12 C14 H14B 109.5 . . ?
H14A C14 H14B 109.5 . . ?
C12 C14 H14C 109.5 . . ?
H14A C14 H14C 109.5 . . ?
H14B C14 H14C 109.5 . . ?
C11 C15 C17 116.4(13) . . ?
C11 C15 C16 109.7(12) . . ?
C17 C15 C16 112.3(12) . . ?
C11 C15 H15A 105.9 . . ?
C17 C15 H15A 105.9 . . ?
C16 C15 H15A 105.9 . . ?
C15 C16 H16A 109.5 . . ?
C15 C16 H16B 109.5 . . ?
H16A C16 H16B 109.5 . . ?
C15 C16 H16C 109.5 . . ?
H16A C16 H16C 109.5 . . ?
H16B C16 H16C 109.5 . . ?
C15 C17 H17A 109.5 . . ?
C15 C17 H17B 109.5 . . ?
H17A C17 H17B 109.5 . . ?
C15 C17 H17C 109.5 . . ?
H17A C17 H17C 109.5 . . ?
H17B C17 H17C 109.5 . . ?
C19 C18 C23 122.0(12) . . ?
C19 C18 N5 121.4(12) . . ?
C23 C18 N5 116.5(14) . . ?
C18 C19 C20 118.1(14) . . ?
C18 C19 C24 119.6(11) . . ?
C20 C19 C24 122.0(15) . . ?
C21 C20 C19 123.6(17) . . ?
C21 C20 H20A 118.2 . . ?
C19 C20 H20A 118.2 . . ?
C20 C21 C22 119.6(13) . . ?
C20 C21 H21A 120.2 . . ?
C22 C21 H21A 120.2 . . ?
C23 C22 C21 117.9(12) . . ?
C23 C22 H22A 121.1 . . ?
C21 C22 H22A 121.1 . . ?
C22 C23 C18 118.2(14) . . ?
C22 C23 C27 118.5(12) . . ?
C18 C23 C27 122.6(11) . . ?
C19 C24 C25 113.0(12) . . ?
C19 C24 C26 112.5(12) . . ?
C25 C24 C26 108.0(15) . . ?
C19 C24 H24A 107.7 . . ?
C25 C24 H24A 107.7 . . ?
C26 C24 H24A 107.7 . . ?
C24 C25 H25A 109.5 . . ?
C24 C25 H25B 109.5 . . ?
H25A C25 H25B 109.5 . . ?
C24 C25 H25C 109.5 . . ?
H25A C25 H25C 109.5 . . ?
H25B C25 H25C 109.5 . . ?
C24 C26 H26A 109.5 . . ?
C24 C26 H26B 109.5 . . ?
H26A C26 H26B 109.5 . . ?
C24 C26 H26C 109.5 . . ?
H26A C26 H26C 109.5 . . ?
H26B C26 H26C 109.5 . . ?
C23 C27 C28 115.5(14) . . ?
C23 C27 C29 111.0(14) . . ?
C28 C27 C29 110.1(14) . . ?
C23 C27 H27A 106.5 . . ?
C28 C27 H27A 106.5 . . ?
C29 C27 H27A 106.5 . . ?
C27 C28 H28A 109.5 . . ?
C27 C28 H28B 109.5 . . ?
H28A C28 H28B 109.5 . . ?
C27 C28 H28C 109.5 . . ?
H28A C28 H28C 109.5 . . ?
H28B C28 H28C 109.5 . . ?
C27 C29 H29A 109.5 . . ?
C27 C29 H29B 109.5 . . ?
H29A C29 H29B 109.5 . . ?
C27 C29 H29C 109.5 . . ?
H29A C29 H29C 109.5 . . ?
H29B C29 H29C 109.5 . . ?
N30 C30 Au1 165.7(11) . . ?
Cl1 C31 Cl2 114.0(11) . . ?
Cl1 C31 Cl3 111.1(7) . . ?
Cl2 C31 Cl3 107.0(9) . . ?
Cl1 C31 H31A 108.2 . . ?
Cl2 C31 H31A 108.2 . . ?
Cl3 C31 H31A 108.2 . . ?
Cl4 C32 Cl5 111.3(9) . . ?
Cl4 C32 Cl6 109.0(8) . . ?
Cl5 C32 Cl6 107.7(9) . . ?
Cl4 C32 H32A 109.6 . . ?
Cl5 C32 H32A 109.6 . . ?
Cl6 C32 H32A 109.6 . . ?

loop_
_geom_bond_atom_site_label_1
_geom_bond_atom_site_label_2
_geom_bond_distance
_geom_bond_site_symmetry_2
_geom_bond_publ_flag
Au1 C1 1.985(15) . ?
Au1 C30 1.996(17) . ?
C1 N2 1.280(16) . ?
C1 N5 1.471(18) . ?
N2 C3 1.401(17) . ?
N2 C6 1.439(16) . ?
C3 C4 1.380(17) . ?
C3 H3A 0.9500 . ?
C4 N5 1.410(15) . ?
C4 H4A 0.9500 . ?
N5 C18 1.463(15) . ?
C6 C11 1.394(17) . ?
C6 C7 1.40(2) . ?
C7 C8 1.492(17) . ?
C7 C12 1.519(18) . ?
C8 C9 1.29(2) . ?
C8 H8A 0.9500 . ?
C9 C10 1.42(2) . ?
C9 H9A 0.9500 . ?
C10 C11 1.45(2) . ?
C10 H10A 0.9500 . ?
C11 C15 1.46(2) . ?
C12 C13 1.57(2) . ?
C12 C14 1.60(2) . ?
C12 H12A 1.0000 . ?
C13 H13A 0.9800 . ?
C13 H13B 0.9800 . ?
C13 H13C 0.9800 . ?
C14 H14A 0.9800 . ?
C14 H14B 0.9800 . ?
C14 H14C 0.9800 . ?
C15 C17 1.52(2) . ?
C15 C16 1.546(19) . ?
C15 H15A 1.0000 . ?
C16 H16A 0.9800 . ?
C16 H16B 0.9800 . ?
C16 H16C 0.9800 . ?
C17 H17A 0.9800 . ?
C17 H17B 0.9800 . ?
C17 H17C 0.9800 . ?
C18 C19 1.36(2) . ?
C18 C23 1.460(19) . ?
C19 C20 1.413(18) . ?
C19 C24 1.52(2) . ?
C20 C21 1.34(2) . ?
C20 H20A 0.9500 . ?
C21 C22 1.48(2) . ?
C21 H21A 0.9500 . ?
C22 C23 1.405(17) . ?
C22 H22A 0.9500 . ?
C23 C27 1.50(2) . ?
C24 C25 1.53(2) . ?
C24 C26 1.59(2) . ?
C24 H24A 1.0000 . ?
C25 H25A 0.9800 . ?
C25 H25B 0.9800 . ?
C25 H25C 0.9800 . ?
C26 H26A 0.9800 . ?
C26 H26B 0.9800 . ?
C26 H26C 0.9800 . ?
C27 C28 1.50(2) . ?
C27 C29 1.54(2) . ?
C27 H27A 1.0000 . ?
C28 H28A 0.9800 . ?
C28 H28B 0.9800 . ?
C28 H28C 0.9800 . ?
C29 H29A 0.9800 . ?
C29 H29B 0.9800 . ?
C29 H29C 0.9800 . ?
C30 N30 1.117(19) . ?
C31 Cl1 1.700(16) . ?
C31 Cl2 1.752(19) . ?
C31 Cl3 1.827(16) . ?
C31 H31A 1.0000 . ?
C32 Cl4 1.736(15) . ?
C32 Cl5 1.754(19) . ?
C32 Cl6 1.834(16) . ?
C32 H32A 1.0000 . ?

loop_
_geom_torsion_atom_site_label_1
_geom_torsion_atom_site_label_2
_geom_torsion_atom_site_label_3
_geom_torsion_atom_site_label_4
_geom_torsion
_geom_torsion_site_symmetry_1
_geom_torsion_site_symmetry_2
_geom_torsion_site_symmetry_3
_geom_torsion_site_symmetry_4
_geom_torsion_publ_flag
N5 C1 N2 C3 2.0(17) . . . . ?
Au1 C1 N2 C3 -178.4(13) . . . . ?
N5 C1 N2 C6 178.1(12) . . . . ?
Au1 C1 N2 C6 -2(2) . . . . ?
C1 N2 C3 C4 -3.4(18) . . . . ?
C6 N2 C3 C4 -179.5(12) . . . . ?
N2 C3 C4 N5 2.9(15) . . . . ?
C3 C4 N5 C18 177.7(13) . . . . ?
C3 C4 N5 C1 -1.9(15) . . . . ?
N2 C1 N5 C4 0.0(15) . . . . ?
Au1 C1 N5 C4 -179.6(10) . . . . ?
N2 C1 N5 C18 -179.6(13) . . . . ?
Au1 C1 N5 C18 1(2) . . . . ?
C1 N2 C6 C11 -88.8(17) . . . . ?
C3 N2 C6 C11 87.1(16) . . . . ?
C1 N2 C6 C7 92.6(16) . . . . ?
C3 N2 C6 C7 -91.5(16) . . . . ?
C11 C6 C7 C8 3.8(19) . . . . ?
N2 C6 C7 C8 -177.6(10) . . . . ?
C11 C6 C7 C12 178.0(12) . . . . ?
N2 C6 C7 C12 -3.4(18) . . . . ?
C6 C7 C8 C9 -4.7(19) . . . . ?
C12 C7 C8 C9 -179.0(13) . . . . ?
C7 C8 C9 C10 3(2) . . . . ?
C8 C9 C10 C11 -1(2) . . . . ?
C7 C6 C11 C10 -2(2) . . . . ?
N2 C6 C11 C10 179.8(11) . . . . ?
C7 C6 C11 C15 -175.6(13) . . . . ?
N2 C6 C11 C15 6(2) . . . . ?
C9 C10 C11 C6 0.0(19) . . . . ?
C9 C10 C11 C15 174.2(13) . . . . ?
C6 C7 C12 C13 133.5(14) . . . . ?
C8 C7 C12 C13 -52.5(18) . . . . ?
C6 C7 C12 C14 -106.1(15) . . . . ?
C8 C7 C12 C14 67.9(15) . . . . ?
C6 C11 C15 C17 108.1(15) . . . . ?
C10 C11 C15 C17 -65.9(16) . . . . ?
C6 C11 C15 C16 -123.1(14) . . . . ?
C10 C11 C15 C16 63.0(17) . . . . ?
C4 N5 C18 C19 -81.9(17) . . . . ?
C1 N5 C18 C19 97.7(18) . . . . ?
C4 N5 C18 C23 95.3(15) . . . . ?
C1 N5 C18 C23 -85.1(17) . . . . ?
C23 C18 C19 C20 0(2) . . . . ?
N5 C18 C19 C20 177.0(12) . . . . ?
C23 C18 C19 C24 173.2(12) . . . . ?
N5 C18 C19 C24 -10(2) . . . . ?
C18 C19 C20 C21 -3(2) . . . . ?
C24 C19 C20 C21 -175.7(14) . . . . ?
C19 C20 C21 C22 -1(2) . . . . ?
C20 C21 C22 C23 8(2) . . . . ?
C21 C22 C23 C18 -10(2) . . . . ?
C21 C22 C23 C27 178.8(14) . . . . ?
C19 C18 C23 C22 7(2) . . . . ?
N5 C18 C23 C22 -170.5(12) . . . . ?
C19 C18 C23 C27 177.2(14) . . . . ?
N5 C18 C23 C27 0(2) . . . . ?
C18 C19 C24 C25 136.6(15) . . . . ?
C20 C19 C24 C25 -50.5(18) . . . . ?
C18 C19 C24 C26 -100.8(17) . . . . ?
C20 C19 C24 C26 72.1(19) . . . . ?
C22 C23 C27 C28 51(2) . . . . ?
C18 C23 C27 C28 -119.4(15) . . . . ?
C22 C23 C27 C29 -75.1(17) . . . . ?
C18 C23 C27 C29 114.3(15) . . . . ?

loop_
_cod_related_entry_id
_cod_related_entry_database
_cod_related_entry_code
1 ChemSpider 30653194
